data_4334360
loop_
_publ_author_name
'Johannes Schl\"afer'
'Stefan Stucky'
'Wieland Tyrra'
'Sanjay Mathur'

_publ_section_title
;
 Heterobi- and Trimetallic Cerium(IV) tert-Butoxides with Mono-, Di-, and
 Trivalent Metals (M= K(I), Ge(II), Sn(II), Pb(II), Al(III), Fe(III))
;
_journal_name_full 'Inorganic Chemistry'
_journal_page_first 4002
_journal_page_last 4010
_journal_paper_doi 10.1021/ic400030j
_journal_volume 52
_journal_year 2013
_chemical_formula_moiety 'C28 H63 Al Ce O7'
_chemical_formula_sum 'C28 H63 Al Ce O7'
_chemical_formula_weight 678.88
_chemical_name_systematic
;
 ?
;
_space_group_IT_number 160
_symmetry_cell_setting trigonal
_symmetry_space_group_name_Hall 'R 3 -2"'
_symmetry_space_group_name_H-M 'R 3 m :H'
_atom_sites_solution_hydrogens geom
_atom_sites_solution_primary direct
_atom_sites_solution_secondary difmap
_audit_creation_method SHELXL-97
_cell_angle_alpha 90.000(5)
_cell_angle_beta 90.000(5)
_cell_angle_gamma 120.000(5)
_cell_formula_units_Z 3
_cell_length_a 15.775(5)
_cell_length_b 15.775(5)
_cell_length_c 13.208(5)
_cell_measurement_reflns_used 2000
_cell_measurement_temperature 293(2)
_cell_measurement_theta_max 26.70
_cell_measurement_theta_min 2.58
_cell_volume 2846.5(17)
_computing_cell_refinement 'X-Area (Stoe & Cie, 2001)'
_computing_data_collection 'X-Area (Stoe & Cie, 2001)'
_computing_data_reduction 'X-Area (Stoe & Cie, 2001)'
_computing_structure_refinement 'SHELXL-97 (Sheldrick, 1997)'
_computing_structure_solution 'SHELXS-97 (Sheldrick, 1990)'
_diffrn_ambient_temperature 293(2)
_diffrn_measured_fraction_theta_full 0.997
_diffrn_measured_fraction_theta_max 0.997
_diffrn_measurement_device_type 'IPDS 2 T (Stoe & Cie)'
_diffrn_measurement_method '\w and \f scans'
_diffrn_radiation_monochromator graphite
_diffrn_radiation_source 'fine-focus sealed tube'
_diffrn_radiation_type MoK\a
_diffrn_radiation_wavelength 0.71073
_diffrn_reflns_av_R_equivalents 0.0519
_diffrn_reflns_av_sigmaI/netI 0.0181
_diffrn_reflns_limit_h_max 19
_diffrn_reflns_limit_h_min -19
_diffrn_reflns_limit_k_max 19
_diffrn_reflns_limit_k_min -19
_diffrn_reflns_limit_l_max 16
_diffrn_reflns_limit_l_min -16
_diffrn_reflns_number 14410
_diffrn_reflns_theta_full 26.70
_diffrn_reflns_theta_max 26.70
_diffrn_reflns_theta_min 2.58
_exptl_absorpt_coefficient_mu 1.256
_exptl_absorpt_correction_T_max 0.8947
_exptl_absorpt_correction_T_min 0.7230
_exptl_absorpt_correction_type numerical
_exptl_absorpt_process_details
;
The absorption correction (X-RED; Stoe & Cie, 2001)
was preformed after optimizing the crystal shape
using X-SHAPE (Stoe & Cie, 1999).
;
_exptl_crystal_colour yellow
_exptl_crystal_density_diffrn 1.188
_exptl_crystal_description prism
_exptl_crystal_F_000 1074
_exptl_crystal_size_max 0.3
_exptl_crystal_size_mid 0.3
_exptl_crystal_size_min 0.3
_refine_diff_density_max 3.118
_refine_diff_density_min -0.489
_refine_diff_density_rms 0.076
_refine_ls_abs_structure_details 'Flack H D (1983), Acta Cryst. A39, 876-881'
_refine_ls_abs_structure_Flack 0.70(3)
_refine_ls_extinction_method none
_refine_ls_goodness_of_fit_ref 1.091
_refine_ls_hydrogen_treatment constr
_refine_ls_matrix_type full
_refine_ls_number_parameters 74
_refine_ls_number_reflns 1481
_refine_ls_number_restraints 1
_refine_ls_restrained_S_all 1.091
_refine_ls_R_factor_all 0.0340
_refine_ls_R_factor_gt 0.0339
_refine_ls_shift/su_max 0.000
_refine_ls_shift/su_mean 0.000
_refine_ls_structure_factor_coef Fsqd
_refine_ls_weighting_details 'calc w=1/[\s^2^(Fo^2^)+(0.0718P)^2^+0.8875P] where P=(Fo^2^+2Fc^2^)/3'
_refine_ls_weighting_scheme calc
_refine_ls_wR_factor_gt 0.0835
_refine_ls_wR_factor_ref 0.0844
_reflns_number_gt 1480
_reflns_number_total 1481
_reflns_threshold_expression >2sigma(I)
_cod_data_source_file ic400030j_si_002_4.cif
_cod_data_source_block 4
_cod_original_sg_symbol_H-M 'R 3 m'
_cod_database_code 4334360

loop_
_symmetry_equiv_pos_as_xyz
'x, y, z'
'-y, x-y, z'
'-x+y, -x, z'
'-x+y, y, z'
'x, x-y, z'
'-y, -x, z'
'x+2/3, y+1/3, z+1/3'
'-y+2/3, x-y+1/3, z+1/3'
'-x+y+2/3, -x+1/3, z+1/3'
'-x+y+2/3, y+1/3, z+1/3'
'x+2/3, x-y+1/3, z+1/3'
'-y+2/3, -x+1/3, z+1/3'
'x+1/3, y+2/3, z+2/3'
'-y+1/3, x-y+2/3, z+2/3'
'-x+y+1/3, -x+2/3, z+2/3'
'-x+y+1/3, y+2/3, z+2/3'
'x+1/3, x-y+2/3, z+2/3'
'-y+1/3, -x+2/3, z+2/3'

loop_
_atom_site_label
_atom_site_type_symbol
_atom_site_fract_x
_atom_site_fract_y
_atom_site_fract_z
_atom_site_U_iso_or_equiv
_atom_site_adp_type
_atom_site_occupancy
_atom_site_symmetry_multiplicity
_atom_site_calc_flag
_atom_site_refinement_flags
Ce Ce 0.6667 0.3333 0.1196 0.04496(14) Uani 1 6 d S
Al Al 0.6667 0.3333 0.3472(2) 0.0520(6) Uani 1 6 d S
O1 O 0.59942(17) 0.1988(3) 0.0468(4) 0.0698(11) Uani 1 2 d S
C1 C 0.5579(4) 0.1158(8) -0.0133(9) 0.081(3) Uani 1 2 d S
C3 C 0.6352(13) 0.1133(14) -0.0755(11) 0.168(7) Uani 1 1 d .
H3A H 0.6677 0.1717 -0.1158 0.252 Uiso 1 1 calc R
H3B H 0.6059 0.0571 -0.1190 0.252 Uiso 1 1 calc R
H3C H 0.6819 0.1097 -0.0318 0.252 Uiso 1 1 calc R
C2 C 0.5139(6) 0.0279(11) 0.0510(16) 0.201(13) Uani 1 2 d S
H2A H 0.5614 0.0323 0.0994 0.301 Uiso 0.50 1 calc PR
H2B H 0.4934 -0.0291 0.0096 0.301 Uiso 0.50 1 calc PR
H2C H 0.4583 0.0231 0.0859 0.301 Uiso 0.50 1 calc PR
O2 O 0.72084(17) 0.4417(3) 0.2746(4) 0.0801(15) Uani 1 2 d S
C4 C 0.7713(3) 0.5427(7) 0.2950(7) 0.072(2) Uani 1 2 d S
C6 C 0.8592(9) 0.5655(10) 0.3534(13) 0.162(7) Uani 1 1 d .
H6A H 0.8404 0.5309 0.4167 0.243 Uiso 1 1 calc R
H6B H 0.8961 0.6346 0.3661 0.243 Uiso 1 1 calc R
H6C H 0.8986 0.5459 0.3158 0.243 Uiso 1 1 calc R
C5 C 0.7981(4) 0.5961(9) 0.1960(10) 0.149(7) Uani 1 2 d S
H5A H 0.8405 0.5801 0.1590 0.223 Uiso 0.50 1 calc PR
H5B H 0.8310 0.6654 0.2082 0.223 Uiso 1 2 calc SR
H5C H 0.7397 0.5772 0.1573 0.223 Uiso 0.50 1 calc PR
O3 O 0.6667 0.3333 0.4727(8) 0.083(3) Uani 1 6 d S
C7 C 0.6667 0.3333 0.5754(11) 0.088(4) Uani 1 6 d S
C8 C 0.6158(8) 0.3842(8) 0.6153(14) 0.194(12) Uani 1 2 d S
H8A H 0.6474 0.4501 0.5901 0.292 Uiso 0.50 1 calc PR
H8B H 0.6184 0.3853 0.6879 0.292 Uiso 1 2 calc SR
H8C H 0.5487 0.3501 0.5936 0.292 Uiso 0.50 1 calc PR

loop_
_atom_site_aniso_label
_atom_site_aniso_U_11
_atom_site_aniso_U_22
_atom_site_aniso_U_33
_atom_site_aniso_U_23
_atom_site_aniso_U_13
_atom_site_aniso_U_12
Ce 0.04745(16) 0.04745(16) 0.03998(19) 0.000 0.000 0.02373(8)
Al 0.0559(9) 0.0559(9) 0.0441(13) 0.000 0.000 0.0279(4)
O1 0.082(2) 0.057(2) 0.062(2) -0.0136(19) -0.0068(10) 0.0283(12)
C1 0.103(5) 0.068(6) 0.060(5) -0.017(5) -0.009(3) 0.034(3)
C3 0.164(11) 0.205(13) 0.153(10) -0.108(10) -0.029(9) 0.106(10)
C2 0.31(3) 0.050(6) 0.159(15) -0.012(9) -0.006(4) 0.025(3)
O2 0.117(4) 0.045(2) 0.055(2) -0.0078(17) -0.0039(9) 0.0224(10)
C4 0.100(5) 0.047(3) 0.053(4) -0.010(4) -0.0052(18) 0.0237(16)
C6 0.101(7) 0.128(9) 0.182(12) 0.024(9) -0.051(8) 0.000(6)
C5 0.242(17) 0.041(5) 0.097(8) 0.000(6) 0.000(3) 0.021(2)
O3 0.099(4) 0.099(4) 0.052(4) 0.000 0.000 0.049(2)
C7 0.111(7) 0.111(7) 0.042(5) 0.000 0.000 0.056(4)
C8 0.29(2) 0.29(2) 0.091(7) -0.027(5) 0.027(5) 0.22(2)

loop_
_atom_type_symbol
_atom_type_description
_atom_type_scat_dispersion_real
_atom_type_scat_dispersion_imag
_atom_type_scat_source
C C 0.0033 0.0016 'International Tables Vol C Tables 4.2.6.8 and 6.1.1.4'
H H 0.0000 0.0000 'International Tables Vol C Tables 4.2.6.8 and 6.1.1.4'
O O 0.0106 0.0060 'International Tables Vol C Tables 4.2.6.8 and 6.1.1.4'
Al Al 0.0645 0.0514 'International Tables Vol C Tables 4.2.6.8 and 6.1.1.4'
Ce Ce -0.2486 2.6331 'International Tables Vol C Tables 4.2.6.8 and 6.1.1.4'

loop_
_geom_angle_atom_site_label_1
_geom_angle_atom_site_label_2
_geom_angle_atom_site_label_3
_geom_angle
_geom_angle_site_symmetry_1
_geom_angle_site_symmetry_3
O1 Ce O1 100.25(18) . 2_655
O1 Ce O1 100.25(19) . 3_665
O1 Ce O1 100.25(19) 2_655 3_665
O1 Ce O2 96.65(14) . 3_665
O1 Ce O2 96.65(14) 2_655 3_665
O1 Ce O2 153.47(19) 3_665 3_665
O1 Ce O2 153.47(19) . .
O1 Ce O2 96.65(14) 2_655 .
O1 Ce O2 96.65(14) 3_665 .
O2 Ce O2 60.99(18) 3_665 .
O1 Ce O2 96.65(14) . 2_655
O1 Ce O2 153.47(19) 2_655 2_655
O1 Ce O2 96.65(14) 3_665 2_655
O2 Ce O2 60.99(18) 3_665 2_655
O2 Ce O2 60.99(18) . 2_655
O1 Ce Al 117.61(15) . .
O1 Ce Al 117.61(15) 2_655 .
O1 Ce Al 117.61(15) 3_665 .
O2 Ce Al 35.87(11) 3_665 .
O2 Ce Al 35.87(11) . .
O2 Ce Al 35.87(11) 2_655 .
O3 Al O2 122.95(17) . 3_665
O3 Al O2 122.95(17) . 2_655
O2 Al O2 93.2(2) 3_665 2_655
O3 Al O2 122.95(17) . .
O2 Al O2 93.2(2) 3_665 .
O2 Al O2 93.2(2) 2_655 .
O3 Al Ce 180.000(2) . .
O2 Al Ce 57.05(17) 3_665 .
O2 Al Ce 57.05(17) 2_655 .
O2 Al Ce 57.05(17) . .
C1 O1 Ce 172.6(6) . .
O1 C1 C2 109.7(10) . .
O1 C1 C3 109.6(8) . .
C2 C1 C3 107.5(10) . .
O1 C1 C3 109.6(8) . 4_655
C2 C1 C3 107.5(10) . 4_655
C3 C1 C3 112.8(15) . 4_655
C1 C3 H3A 109.5 . .
C1 C3 H3B 109.5 . .
H3A C3 H3B 109.5 . .
C1 C3 H3C 109.5 . .
H3A C3 H3C 109.5 . .
H3B C3 H3C 109.5 . .
C1 C2 H2A 109.5 . .
C1 C2 H2B 109.5 . .
H2A C2 H2B 109.5 . .
C1 C2 H2C 109.5 . .
H2A C2 H2C 109.5 . .
H2B C2 H2C 109.5 . .
C4 O2 Al 136.0(5) . .
C4 O2 Ce 136.9(5) . .
Al O2 Ce 87.08(19) . .
O2 C4 C6 108.0(8) . .
O2 C4 C6 108.0(8) . 4_655
C6 C4 C6 110.8(16) . 4_655
O2 C4 C5 108.1(8) . .
C6 C4 C5 110.9(8) . .
C6 C4 C5 110.9(8) 4_655 .
C4 C6 H6A 109.5 . .
C4 C6 H6B 109.5 . .
H6A C6 H6B 109.5 . .
C4 C6 H6C 109.5 . .
H6A C6 H6C 109.5 . .
H6B C6 H6C 109.5 . .
C4 C5 H5A 109.5 . .
C4 C5 H5B 109.5 . .
H5A C5 H5B 109.5 . .
C4 C5 H5C 109.5 . .
H5A C5 H5C 109.5 . .
H5B C5 H5C 109.5 . .
C7 O3 Al 180.000(3) . .
O3 C7 C8 110.8(11) . 2_655
O3 C7 C8 110.8(11) . 3_665
C8 C7 C8 108.2(11) 2_655 3_665
O3 C7 C8 110.8(11) . .
C8 C7 C8 108.2(11) 2_655 .
C8 C7 C8 108.2(11) 3_665 .
C7 C8 H8A 109.5 . .
C7 C8 H8B 109.5 . .
H8A C8 H8B 109.5 . .
C7 C8 H8C 109.5 . .
H8A C8 H8C 109.5 . .
H8B C8 H8C 109.5 . .

loop_
_geom_bond_atom_site_label_1
_geom_bond_atom_site_label_2
_geom_bond_distance
_geom_bond_site_symmetry_2
Ce O1 2.073(4) .
Ce O1 2.073(4) 2_655
Ce O1 2.073(4) 3_665
Ce O2 2.526(5) 3_665
Ce O2 2.526(5) .
Ce O2 2.526(5) 2_655
Ce Al 3.007(3) .
Al O3 1.657(10) .
Al O2 1.764(5) 3_665
Al O2 1.764(5) 2_655
Al O2 1.764(5) .
O1 C1 1.385(11) .
C1 C2 1.47(2) .
C1 C3 1.486(15) .
C1 C3 1.486(15) 4_655
C3 H3A 0.9600 .
C3 H3B 0.9600 .
C3 H3C 0.9600 .
C2 H2A 0.9600 .
C2 H2B 0.9600 .
C2 H2C 0.9600 .
O2 C4 1.406(10) .
C4 C6 1.465(14) .
C4 C6 1.465(13) 4_655
C4 C5 1.497(14) .
C6 H6A 0.9600 .
C6 H6B 0.9600 .
C6 H6C 0.9600 .
C5 H5A 0.9600 .
C5 H5B 0.9600 .
C5 H5C 0.9600 .
O3 C7 1.356(15) .
C7 C8 1.487(17) 2_655
C7 C8 1.487(17) 3_665
C7 C8 1.487(17) .
C8 H8A 0.9600 .
C8 H8B 0.9600 .
C8 H8C 0.9600 .
